data_4348637
loop_
_publ_author_name
'Portius, Peter'
'Peerless, Benjamin'
'Davis, Martin'
'Campbell, Rory'

_publ_section_title
;
 Homoleptic Poly(nitrato) Complexes of Group 14 Stable at Ambient
 Conditions.
;
_journal_issue 17
_journal_name_full 'Inorganic chemistry'
_journal_page_first 8976
_journal_page_last 8984
_journal_paper_doi 10.1021/acs.inorgchem.6b01455
_journal_volume 55
_journal_year 2016
_chemical_formula_moiety '2(C36 H30 N P2), N6 O18 Si'
_chemical_formula_sum 'C72 H60 N8 O18 P4 Si'
_chemical_formula_weight 1477.25
_chemical_name_common (PPN)2Si(NO3)6
_space_group_crystal_system triclinic
_space_group_IT_number 2
_space_group_name_Hall '-P 1'
_space_group_name_H-M_alt 'P -1'
_atom_sites_solution_hydrogens geom
_atom_sites_solution_primary direct
_atom_sites_solution_secondary difmap
_audit_creation_method SHELXL-2014
_cell_angle_alpha 85.964(2)
_cell_angle_beta 77.737(2)
_cell_angle_gamma 83.246(2)
_cell_formula_units_Z 2
_cell_length_a 13.1566(5)
_cell_length_b 15.5873(6)
_cell_length_c 17.2414(8)
_cell_measurement_reflns_used 9988
_cell_measurement_temperature 100(2)
_cell_measurement_theta_max 27.4200
_cell_measurement_theta_min 2.1713
_cell_volume 3427.4(2)
_computing_cell_refinement 'Bruker APEX2'
_computing_data_collection 'Bruker APEX2'
_computing_data_reduction 'Bruker SAINT'
_computing_structure_refinement 'SHELXL-2014 (Sheldrick, 2014)'
_computing_structure_solution 'SHELXS-97 (Sheldrick, 2008)'
_diffrn_ambient_temperature 100(2)
_diffrn_measured_fraction_theta_full 0.984
_diffrn_measured_fraction_theta_max 0.971
_diffrn_measurement_device_type 'Bruker APEX-II CCD'
_diffrn_measurement_method '\f and \w scans'
_diffrn_radiation_type MoK\a
_diffrn_radiation_wavelength 0.71073
_diffrn_reflns_av_R_equivalents 0.0827
_diffrn_reflns_av_unetI/netI 0.0973
_diffrn_reflns_Laue_measured_fraction_full 0.984
_diffrn_reflns_Laue_measured_fraction_max 0.971
_diffrn_reflns_limit_h_max 17
_diffrn_reflns_limit_h_min -17
_diffrn_reflns_limit_k_max 20
_diffrn_reflns_limit_k_min -20
_diffrn_reflns_limit_l_max 22
_diffrn_reflns_limit_l_min -22
_diffrn_reflns_number 47638
_diffrn_reflns_point_group_measured_fraction_full 0.984
_diffrn_reflns_point_group_measured_fraction_max 0.971
_diffrn_reflns_theta_full 25.000
_diffrn_reflns_theta_max 27.555
_diffrn_reflns_theta_min 1.957
_diffrn_source 'fine-focus sealed tube'
_exptl_absorpt_coefficient_mu 0.208
_exptl_absorpt_correction_T_max 0.9958
_exptl_absorpt_correction_T_min 0.9384
_exptl_absorpt_correction_type multi-scan
_exptl_absorpt_process_details sadabs
_exptl_crystal_colour colourless
_exptl_crystal_density_diffrn 1.431
_exptl_crystal_description block
_exptl_crystal_F_000 1532
_exptl_crystal_size_max 0.310
_exptl_crystal_size_mid 0.300
_exptl_crystal_size_min 0.220
_refine_diff_density_max 0.372
_refine_diff_density_min -0.359
_refine_diff_density_rms 0.066
_refine_ls_extinction_method none
_refine_ls_goodness_of_fit_ref 0.957
_refine_ls_hydrogen_treatment constr
_refine_ls_matrix_type full
_refine_ls_number_parameters 967
_refine_ls_number_reflns 15364
_refine_ls_number_restraints 28
_refine_ls_restrained_S_all 0.957
_refine_ls_R_factor_all 0.1004
_refine_ls_R_factor_gt 0.0512
_refine_ls_shift/su_max 0.001
_refine_ls_shift/su_mean 0.000
_refine_ls_structure_factor_coef Fsqd
_refine_ls_weighting_details 'w=1/[\s^2^(Fo^2^)+(0.0392P)^2^] where P=(Fo^2^+2Fc^2^)/3'
_refine_ls_weighting_scheme calc
_refine_ls_wR_factor_gt 0.0909
_refine_ls_wR_factor_ref 0.1080
_reflns_Friedel_coverage 0.000
_reflns_number_gt 9422
_reflns_number_total 15364
_reflns_threshold_expression 'I > 2\s(I)'
_cod_data_source_file ic6b01455_si_002.cif
_cod_data_source_block ch1ppx199_0m
_cod_database_code 4348637
_shelx_space_group_comment
;
The symmetry employed for this shelxl refinement is uniquely defined
by the following loop, which should always be used as a source of
symmetry information in preference to the above space-group names.
They are only intended as comments.
;
_shelx_estimated_absorpt_t_min 0.938
_shelx_estimated_absorpt_t_max 0.956
_shelxl_version_number 2014-3

loop_
_space_group_symop_operation_xyz
'x, y, z'
'-x, -y, -z'

loop_
_atom_site_label
_atom_site_type_symbol
_atom_site_fract_x
_atom_site_fract_y
_atom_site_fract_z
_atom_site_U_iso_or_equiv
_atom_site_adp_type
_atom_site_occupancy
_atom_site_site_symmetry_order
_atom_site_calc_flag
_atom_site_refinement_flags_posn
_atom_site_refinement_flags_adp
_atom_site_refinement_flags_occupancy
_atom_site_disorder_assembly
_atom_site_disorder_group
C1 C 1.09965(18) 0.91864(14) 0.26108(14) 0.0166(5) Uani 1 1 d . . . . .
C2 C 1.18735(19) 0.93323(14) 0.20276(14) 0.0217(6) Uani 1 1 d . . . . .
H2 H 1.1793 0.9630 0.1541 0.026 Uiso 1 1 calc R U . . .
C3 C 1.28701(19) 0.90423(14) 0.21554(15) 0.0227(6) Uani 1 1 d . . . . .
H3 H 1.3471 0.9151 0.1761 0.027 Uiso 1 1 calc R U . . .
C4 C 1.2979(2) 0.85943(14) 0.28624(14) 0.0223(6) Uani 1 1 d . . . . .
H4 H 1.3657 0.8400 0.2954 0.027 Uiso 1 1 calc R U . . .
C5 C 1.21106(19) 0.84300(14) 0.34321(14) 0.0219(6) Uani 1 1 d . . . . .
H5 H 1.2195 0.8113 0.3909 0.026 Uiso 1 1 calc R U . . .
C6 C 1.11151(19) 0.87214(14) 0.33183(14) 0.0200(5) Uani 1 1 d . . . . .
H6 H 1.0519 0.8608 0.3715 0.024 Uiso 1 1 calc R U . . .
C7 C 0.96486(18) 1.06154(14) 0.20529(14) 0.0200(5) Uani 1 1 d . . . . .
C8 C 0.88664(19) 1.09290(16) 0.16394(15) 0.0263(6) Uani 1 1 d . . . . .
H8 H 0.8426 1.0546 0.1506 0.032 Uiso 1 1 calc R U . . .
C9 C 0.8738(2) 1.18020(18) 0.14252(17) 0.0369(7) Uani 1 1 d . . . . .
H9 H 0.8217 1.2018 0.1135 0.044 Uiso 1 1 calc R U . . .
C10 C 0.9364(2) 1.23576(17) 0.16331(18) 0.0398(8) Uani 1 1 d . . . . .
H10 H 0.9262 1.2957 0.1494 0.048 Uiso 1 1 calc R U . . .
C11 C 1.0142(2) 1.20541(16) 0.20426(16) 0.0337(7) Uani 1 1 d . . . . .
H11 H 1.0572 1.2443 0.2181 0.040 Uiso 1 1 calc R U . . .
C12 C 1.02901(19) 1.11796(15) 0.22488(15) 0.0256(6) Uani 1 1 d . . . . .
H12 H 1.0829 1.0965 0.2524 0.031 Uiso 1 1 calc R U . . .
C13 C 0.94835(18) 0.88264(15) 0.17107(14) 0.0200(5) Uani 1 1 d . . . . .
C14 C 0.9696(2) 0.90376(18) 0.09042(16) 0.0369(7) Uani 1 1 d . . . . .
H14 H 0.9966 0.9569 0.0713 0.044 Uiso 1 1 calc R U . . .
C15 C 0.9514(3) 0.8472(2) 0.03744(18) 0.0547(9) Uani 1 1 d . . . . .
H15 H 0.9633 0.8628 -0.0178 0.066 Uiso 1 1 calc R U . . .
C16 C 0.9162(2) 0.7687(2) 0.06434(18) 0.0466(8) Uani 1 1 d . . . . .
H16 H 0.9049 0.7300 0.0276 0.056 Uiso 1 1 calc R U . . .
C17 C 0.8974(2) 0.74605(18) 0.14429(18) 0.0381(7) Uani 1 1 d . . . . .
H17 H 0.8743 0.6913 0.1626 0.046 Uiso 1 1 calc R U . . .
C18 C 0.9122(2) 0.80283(15) 0.19793(16) 0.0280(6) Uani 1 1 d . . . . .
H18 H 0.8978 0.7876 0.2532 0.034 Uiso 1 1 calc R U . . .
C19 C 0.78974(17) 0.93416(14) 0.47959(13) 0.0173(5) Uani 1 1 d . . . . .
C20 C 0.78699(18) 0.84482(15) 0.48201(14) 0.0206(5) Uani 1 1 d . . . . .
H20 H 0.7926 0.8160 0.4343 0.025 Uiso 1 1 calc R U . . .
C21 C 0.77603(19) 0.79816(16) 0.55423(15) 0.0243(6) Uani 1 1 d . . . . .
H21 H 0.7723 0.7375 0.5560 0.029 Uiso 1 1 calc R U . . .
C22 C 0.77041(18) 0.83961(15) 0.62397(14) 0.0223(6) Uani 1 1 d . . . . .
H22 H 0.7638 0.8074 0.6733 0.027 Uiso 1 1 calc R U . . .
C23 C 0.77450(18) 0.92772(16) 0.62129(14) 0.0220(6) Uani 1 1 d . . . . .
H23 H 0.7716 0.9561 0.6688 0.026 Uiso 1 1 calc R U . . .
C24 C 0.78276(18) 0.97496(15) 0.54998(14) 0.0192(5) Uani 1 1 d . . . . .
H24 H 0.7837 1.0359 0.5489 0.023 Uiso 1 1 calc R U . . .
C25 C 0.83365(18) 1.09854(15) 0.39672(14) 0.0193(5) Uani 1 1 d . . . . .
C26 C 0.92279(19) 1.10666(16) 0.42601(14) 0.0244(6) Uani 1 1 d . . . . .
H26 H 0.9660 1.0564 0.4379 0.029 Uiso 1 1 calc R U . . .
C27 C 0.9486(2) 1.18749(17) 0.43783(15) 0.0303(6) Uani 1 1 d . . . . .
H27 H 1.0097 1.1927 0.4576 0.036 Uiso 1 1 calc R U . . .
C28 C 0.8855(2) 1.26085(17) 0.42086(16) 0.0337(7) Uani 1 1 d . . . . .
H28 H 0.9020 1.3163 0.4307 0.040 Uiso 1 1 calc R U . . .
C29 C 0.7984(2) 1.25394(16) 0.38969(16) 0.0322(7) Uani 1 1 d . . . . .
H29 H 0.7565 1.3045 0.3765 0.039 Uiso 1 1 calc R U . . .
C30 C 0.77246(19) 1.17279(15) 0.37777(15) 0.0244(6) Uani 1 1 d . . . . .
H30 H 0.7125 1.1679 0.3565 0.029 Uiso 1 1 calc R U . . .
C31 C 0.67719(18) 1.00392(14) 0.35695(13) 0.0165(5) Uani 1 1 d . . . . .
C32 C 0.66786(19) 0.97998(15) 0.28277(14) 0.0216(6) Uani 1 1 d . . . . .
H32 H 0.7274 0.9541 0.2475 0.026 Uiso 1 1 calc R U . . .
C33 C 0.57260(19) 0.99360(16) 0.26014(15) 0.0258(6) Uani 1 1 d . . . . .
H33 H 0.5663 0.9765 0.2097 0.031 Uiso 1 1 calc R U . . .
C34 C 0.4865(2) 1.03201(16) 0.31082(15) 0.0284(6) Uani 1 1 d . . . . .
H34 H 0.4216 1.0429 0.2943 0.034 Uiso 1 1 calc R U . . .
C35 C 0.49360(19) 1.05516(16) 0.38611(15) 0.0253(6) Uani 1 1 d . . . . .
H35 H 0.4337 1.0808 0.4211 0.030 Uiso 1 1 calc R U . . .
C36 C 0.58872(18) 1.04033(14) 0.40915(14) 0.0207(5) Uani 1 1 d . . . . .
H36 H 0.5941 1.0549 0.4606 0.025 Uiso 1 1 calc R U . . .
C37 C 0.51292(18) 0.67277(14) 0.31592(13) 0.0176(5) Uani 1 1 d . . . . .
C38 C 0.43728(19) 0.69518(14) 0.38362(14) 0.0210(5) Uani 1 1 d . . . . .
H38 H 0.3751 0.6672 0.3970 0.025 Uiso 1 1 calc R U . . .
C39 C 0.4533(2) 0.75834(15) 0.43124(14) 0.0242(6) Uani 1 1 d . . . . .
H39 H 0.4013 0.7746 0.4766 0.029 Uiso 1 1 calc R U . . .
C40 C 0.5448(2) 0.79758(16) 0.41262(15) 0.0295(6) Uani 1 1 d . . . . .
H40 H 0.5557 0.8407 0.4454 0.035 Uiso 1 1 calc R U . . .
C41 C 0.6206(2) 0.77453(16) 0.34665(16) 0.0305(6) Uani 1 1 d . . . . .
H41 H 0.6837 0.8012 0.3347 0.037 Uiso 1 1 calc R U . . .
C42 C 0.6048(2) 0.71252(15) 0.29784(15) 0.0240(6) Uani 1 1 d . . . . .
H42 H 0.6566 0.6972 0.2521 0.029 Uiso 1 1 calc R U . . .
C43 C 0.46922(18) 0.49675(14) 0.30944(14) 0.0189(5) Uani 1 1 d . . . . .
C44 C 0.51988(19) 0.47582(15) 0.37286(14) 0.0231(6) Uani 1 1 d . . . . .
H44 H 0.5588 0.5165 0.3889 0.028 Uiso 1 1 calc R U . . .
C45 C 0.5130(2) 0.39570(16) 0.41204(16) 0.0303(6) Uani 1 1 d . . . . .
H45 H 0.5477 0.3813 0.4549 0.036 Uiso 1 1 calc R U . . .
C46 C 0.4559(2) 0.33615(16) 0.38934(16) 0.0303(6) Uani 1 1 d . . . . .
H46 H 0.4515 0.2812 0.4168 0.036 Uiso 1 1 calc R U . . .
C47 C 0.40542(19) 0.35658(15) 0.32675(15) 0.0267(6) Uani 1 1 d . . . . .
H47 H 0.3667 0.3155 0.3111 0.032 Uiso 1 1 calc R U . . .
C48 C 0.41106(18) 0.43656(14) 0.28689(14) 0.0215(6) Uani 1 1 d . . . . .
H48 H 0.3756 0.4507 0.2443 0.026 Uiso 1 1 calc R U . . .
C49 C 0.37662(18) 0.63465(14) 0.21340(14) 0.0178(5) Uani 1 1 d . . . . .
C50 C 0.27644(19) 0.63338(14) 0.25975(15) 0.0217(6) Uani 1 1 d . . . . .
H50 H 0.2668 0.6071 0.3118 0.026 Uiso 1 1 calc R U . . .
C51 C 0.1902(2) 0.67058(16) 0.22994(16) 0.0285(6) Uani 1 1 d . . . . .
H51 H 0.1217 0.6693 0.2614 0.034 Uiso 1 1 calc R U . . .
C52 C 0.2046(2) 0.70938(15) 0.15432(16) 0.0284(6) Uani 1 1 d . . . . .
H52 H 0.1457 0.7349 0.1341 0.034 Uiso 1 1 calc R U . . .
C53 C 0.3040(2) 0.71127(15) 0.10798(16) 0.0273(6) Uani 1 1 d . . . . .
H53 H 0.3132 0.7385 0.0563 0.033 Uiso 1 1 calc R U . . .
C54 C 0.39026(19) 0.67361(14) 0.13673(14) 0.0216(6) Uani 1 1 d . . . . .
H54 H 0.4584 0.6742 0.1045 0.026 Uiso 1 1 calc R U . . .
C55 C 0.69918(18) 0.55507(15) 0.02752(14) 0.0185(5) Uani 1 1 d . . . . .
C56 C 0.71496(18) 0.50147(16) -0.03641(14) 0.0217(6) Uani 1 1 d . . . . .
H56 H 0.7041 0.4421 -0.0272 0.026 Uiso 1 1 calc R U . . .
C57 C 0.74644(18) 0.53491(17) -0.11329(14) 0.0259(6) Uani 1 1 d . . . . .
H57 H 0.7559 0.4986 -0.1568 0.031 Uiso 1 1 calc R U . . .
C58 C 0.76416(19) 0.62071(17) -0.12705(15) 0.0272(6) Uani 1 1 d . . . . .
H58 H 0.7853 0.6432 -0.1800 0.033 Uiso 1 1 calc R U . . .
C59 C 0.75136(19) 0.67422(16) -0.06414(15) 0.0264(6) Uani 1 1 d . . . . .
H59 H 0.7654 0.7329 -0.0738 0.032 Uiso 1 1 calc R U . . .
C60 C 0.71802(18) 0.64190(15) 0.01304(14) 0.0217(6) Uani 1 1 d . . . . .
H60 H 0.7079 0.6788 0.0562 0.026 Uiso 1 1 calc R U . . .
C61 C 0.62247(18) 0.41130(14) 0.13386(14) 0.0200(5) Uani 1 1 d . . . . .
C62 C 0.54380(19) 0.39988(16) 0.09346(15) 0.0255(6) Uani 1 1 d . . . . .
H62 H 0.5168 0.4466 0.0628 0.031 Uiso 1 1 calc R U . . .
C63 C 0.5055(2) 0.32055(17) 0.09826(17) 0.0327(7) Uani 1 1 d . . . . .
H63 H 0.4539 0.3125 0.0691 0.039 Uiso 1 1 calc R U . . .
C64 C 0.5409(2) 0.25312(17) 0.14456(18) 0.0384(8) Uani 1 1 d . . . . .
H64 H 0.5130 0.1991 0.1483 0.046 Uiso 1 1 calc R U . . .
C65 C 0.6177(2) 0.26433(16) 0.18584(18) 0.0371(7) Uani 1 1 d . . . . .
H65 H 0.6425 0.2178 0.2179 0.044 Uiso 1 1 calc R U . . .
C66 C 0.6585(2) 0.34286(15) 0.18052(16) 0.0274(6) Uani 1 1 d . . . . .
H66 H 0.7113 0.3501 0.2088 0.033 Uiso 1 1 calc R U . . .
C67 C 0.79199(18) 0.50120(14) 0.16020(14) 0.0172(5) Uani 1 1 d . . . . .
C68 C 0.7956(2) 0.50815(16) 0.23965(15) 0.0273(6) Uani 1 1 d . . . . .
H68 H 0.7325 0.5198 0.2778 0.033 Uiso 1 1 calc R U . . .
C69 C 0.8904(2) 0.49817(17) 0.26317(17) 0.0345(7) Uani 1 1 d . . . . .
H69 H 0.8925 0.5022 0.3175 0.041 Uiso 1 1 calc R U . . .
C70 C 0.9822(2) 0.48233(17) 0.20753(17) 0.0350(7) Uani 1 1 d . . . . .
H70 H 1.0475 0.4768 0.2236 0.042 Uiso 1 1 calc R U . . .
C71 C 0.9797(2) 0.47445(18) 0.12864(16) 0.0357(7) Uani 1 1 d . . . . .
H71 H 1.0429 0.4627 0.0907 0.043 Uiso 1 1 calc R U . . .
C72 C 0.88499(19) 0.48372(16) 0.10532(15) 0.0257(6) Uani 1 1 d . . . . .
H72 H 0.8832 0.4781 0.0511 0.031 Uiso 1 1 calc R U . . .
N1 N 0.88754(15) 0.93578(12) 0.32343(11) 0.0200(5) Uani 1 1 d . . . . .
N2 N 0.59048(15) 0.58574(11) 0.18023(11) 0.0195(4) Uani 1 1 d . . . . .
N3 N 0.21296(17) 0.50180(15) 0.49646(13) 0.0304(5) Uani 1 1 d D . . . .
N4 N 0.11016(16) 0.41454(13) 0.36231(12) 0.0211(5) Uani 1 1 d . . . . .
N5 N -0.04287(19) 0.65053(13) 0.40506(13) 0.0306(5) Uani 1 1 d D . . . .
N6 N 0.56541(17) 0.84372(13) 0.07557(12) 0.0268(5) Uani 1 1 d D . . . .
N7 N 0.34309(16) 1.09803(12) 0.10615(12) 0.0218(5) Uani 1 1 d . . . . .
N8 N 0.31889(17) 0.93061(13) -0.02413(13) 0.0247(5) Uani 1 1 d D . . . .
O1 O 0.12247(12) 0.54433(10) 0.48374(10) 0.0234(4) Uani 1 1 d . . . . .
O2 O 0.23152(14) 0.42487(12) 0.48618(12) 0.0389(5) Uani 1 1 d . . . . .
O4 O 0.04419(12) 0.41308(9) 0.43406(9) 0.0209(4) Uani 1 1 d . . . . .
O5 O 0.12515(14) 0.34576(10) 0.33037(10) 0.0305(4) Uani 1 1 d . . . . .
O6 O 0.14761(13) 0.48014(11) 0.33474(10) 0.0286(4) Uani 1 1 d . . . . .
O7 O -0.03485(13) 0.56414(10) 0.41898(9) 0.0231(4) Uani 1 1 d . . . . .
O8 O 0.01103(16) 0.69320(11) 0.43204(11) 0.0387(5) Uani 1 1 d . . . . .
O10 O 0.55061(12) 0.93072(9) 0.07233(9) 0.0205(4) Uani 1 1 d . . . . .
O11 O 0.54417(13) 0.80241(10) 0.02585(10) 0.0278(4) Uani 1 1 d . . . . .
O13 O 0.44261(12) 1.06289(9) 0.08547(9) 0.0209(4) Uani 1 1 d . . . . .
O14 O 0.28351(13) 1.09934(10) 0.06044(10) 0.0267(4) Uani 1 1 d . . . . .
O15 O 0.32098(14) 1.12848(11) 0.17181(10) 0.0328(5) Uani 1 1 d . . . . .
O16 O 0.38901(12) 0.94071(10) 0.02060(9) 0.0204(4) Uani 1 1 d . . . . .
O17 O 0.34334(14) 0.93803(11) -0.09591(10) 0.0303(4) Uani 1 1 d . . . . .
O3A O 0.2806(12) 0.5467(17) 0.5025(14) 0.052(4) Uani 0.5 1 d D U P A 1
O9A O -0.0926(12) 0.681(2) 0.3553(12) 0.042(3) Uani 0.5 1 d D U P B 1
O12A O 0.6214(7) 0.8184(10) 0.1235(5) 0.043(2) Uani 0.5 1 d D U P C 1
O18A O 0.2300(9) 0.9217(13) 0.0124(18) 0.037(3) Uani 0.5 1 d D U P D 1
O3B O 0.2616(13) 0.5476(17) 0.5266(14) 0.056(4) Uani 0.5 1 d D U P A -1
O9B O -0.1145(12) 0.6731(19) 0.3704(11) 0.035(3) Uani 0.5 1 d D U P B -1
O12B O 0.5819(7) 0.8104(10) 0.1395(5) 0.044(2) Uani 0.5 1 d D U P C -1
O18B O 0.2411(10) 0.8997(13) 0.0140(18) 0.034(3) Uani 0.5 1 d D U P D -1
P1 P 0.66857(5) 0.51585(4) 0.12966(4) 0.01719(14) Uani 1 1 d . . . . .
P2 P 0.49200(5) 0.59463(4) 0.25062(4) 0.01704(14) Uani 1 1 d . . . . .
P3 P 0.80288(5) 0.99179(4) 0.38411(4) 0.01695(14) Uani 1 1 d . . . . .
P4 P 0.97054(5) 0.95114(4) 0.24413(4) 0.01771(14) Uani 1 1 d . . . . .
Si1 Si 0.0000 0.5000 0.5000 0.0184(2) Uani 1 2 d S . P . .
Si2 Si 0.5000 1.0000 0.0000 0.0175(2) Uani 1 2 d S . P . .

loop_
_atom_site_aniso_label
_atom_site_aniso_U_11
_atom_site_aniso_U_22
_atom_site_aniso_U_33
_atom_site_aniso_U_23
_atom_site_aniso_U_13
_atom_site_aniso_U_12
C1 0.0165(13) 0.0150(12) 0.0191(13) -0.0037(10) -0.0040(10) -0.0024(10)
C2 0.0259(15) 0.0207(13) 0.0188(13) -0.0010(10) -0.0064(11) -0.0002(11)
C3 0.0184(14) 0.0216(13) 0.0266(14) -0.0021(11) -0.0016(11) -0.0010(10)
C4 0.0219(14) 0.0195(13) 0.0268(14) -0.0043(11) -0.0088(12) 0.0016(10)
C5 0.0269(15) 0.0186(12) 0.0209(13) 0.0013(10) -0.0080(12) -0.0011(11)
C6 0.0240(14) 0.0162(12) 0.0204(13) -0.0018(10) -0.0045(11) -0.0036(10)
C7 0.0185(14) 0.0195(12) 0.0203(13) -0.0004(10) -0.0004(11) -0.0024(10)
C8 0.0207(15) 0.0278(14) 0.0301(15) -0.0001(12) -0.0051(12) -0.0025(11)
C9 0.0273(17) 0.0371(17) 0.0446(18) 0.0097(14) -0.0104(14) 0.0026(13)
C10 0.0404(19) 0.0218(15) 0.0507(19) 0.0052(13) -0.0011(16) 0.0038(13)
C11 0.0354(17) 0.0234(14) 0.0420(17) -0.0019(13) -0.0052(14) -0.0064(12)
C12 0.0205(15) 0.0227(13) 0.0334(15) 0.0007(11) -0.0054(12) -0.0029(11)
C13 0.0150(13) 0.0231(13) 0.0225(14) -0.0056(11) -0.0037(11) -0.0025(10)
C14 0.0472(19) 0.0420(17) 0.0223(15) -0.0041(13) 0.0012(14) -0.0215(14)
C15 0.074(3) 0.070(2) 0.0247(17) -0.0125(16) 0.0003(17) -0.036(2)
C16 0.048(2) 0.057(2) 0.0389(19) -0.0227(16) -0.0027(16) -0.0200(16)
C17 0.0378(18) 0.0334(16) 0.0442(19) -0.0121(14) -0.0017(15) -0.0144(13)
C18 0.0279(16) 0.0265(14) 0.0307(15) -0.0034(12) -0.0075(13) -0.0032(12)
C19 0.0121(13) 0.0204(12) 0.0195(13) -0.0026(10) -0.0040(10) -0.0002(10)
C20 0.0194(14) 0.0230(13) 0.0202(13) -0.0035(10) -0.0046(11) -0.0030(10)
C21 0.0247(15) 0.0218(13) 0.0272(15) 0.0013(11) -0.0075(12) -0.0037(11)
C22 0.0181(14) 0.0296(14) 0.0190(13) 0.0009(11) -0.0055(11) 0.0002(11)
C23 0.0161(14) 0.0319(14) 0.0187(13) -0.0047(11) -0.0054(11) -0.0004(11)
C24 0.0163(13) 0.0211(13) 0.0213(13) -0.0043(10) -0.0057(11) -0.0008(10)
C25 0.0153(13) 0.0232(13) 0.0192(13) -0.0051(10) 0.0005(11) -0.0069(10)
C26 0.0195(14) 0.0271(14) 0.0269(14) -0.0062(11) -0.0026(12) -0.0046(11)
C27 0.0200(15) 0.0411(16) 0.0322(16) -0.0132(13) -0.0018(12) -0.0124(12)
C28 0.0319(17) 0.0267(15) 0.0411(17) -0.0120(13) 0.0040(14) -0.0116(13)
C29 0.0282(16) 0.0205(14) 0.0464(18) -0.0046(13) -0.0024(14) -0.0048(12)
C30 0.0214(15) 0.0214(13) 0.0308(15) -0.0029(11) -0.0052(12) -0.0029(11)
C31 0.0174(13) 0.0137(11) 0.0196(13) -0.0008(10) -0.0044(11) -0.0051(10)
C32 0.0185(14) 0.0242(13) 0.0223(13) -0.0023(11) -0.0020(11) -0.0068(11)
C33 0.0251(15) 0.0353(15) 0.0202(14) -0.0022(11) -0.0071(12) -0.0117(12)
C34 0.0195(15) 0.0384(16) 0.0300(15) 0.0030(12) -0.0116(12) -0.0055(12)
C35 0.0195(15) 0.0321(15) 0.0240(14) -0.0048(11) -0.0025(12) -0.0022(11)
C36 0.0214(14) 0.0206(13) 0.0212(13) -0.0013(10) -0.0053(11) -0.0049(10)
C37 0.0204(14) 0.0151(12) 0.0179(12) -0.0006(10) -0.0074(11) 0.0020(10)
C38 0.0200(14) 0.0235(13) 0.0203(13) -0.0013(10) -0.0068(11) -0.0004(11)
C39 0.0317(16) 0.0242(13) 0.0165(13) -0.0035(11) -0.0071(12) 0.0027(12)
C40 0.0436(18) 0.0206(13) 0.0276(15) -0.0053(11) -0.0145(14) -0.0019(12)
C41 0.0352(17) 0.0265(14) 0.0340(16) -0.0018(12) -0.0118(14) -0.0119(12)
C42 0.0249(15) 0.0246(14) 0.0227(14) -0.0019(11) -0.0050(12) -0.0029(11)
C43 0.0166(13) 0.0173(12) 0.0218(13) -0.0019(10) -0.0018(11) -0.0010(10)
C44 0.0233(15) 0.0235(13) 0.0236(14) -0.0025(11) -0.0064(11) -0.0039(11)
C45 0.0344(17) 0.0280(15) 0.0289(15) 0.0043(12) -0.0114(13) -0.0001(12)
C46 0.0308(16) 0.0211(13) 0.0377(16) 0.0070(12) -0.0078(13) -0.0015(12)
C47 0.0228(15) 0.0240(14) 0.0342(16) -0.0014(12) -0.0049(12) -0.0079(11)
C48 0.0203(14) 0.0208(13) 0.0230(14) 0.0019(11) -0.0044(11) -0.0019(10)
C49 0.0192(14) 0.0141(12) 0.0220(13) -0.0048(10) -0.0072(11) -0.0016(10)
C50 0.0220(15) 0.0205(13) 0.0245(14) -0.0043(11) -0.0060(12) -0.0051(11)
C51 0.0197(15) 0.0331(15) 0.0341(16) -0.0110(13) -0.0073(12) -0.0004(12)
C52 0.0261(16) 0.0242(14) 0.0384(17) -0.0053(12) -0.0170(13) 0.0046(11)
C53 0.0335(17) 0.0210(13) 0.0297(15) 0.0021(11) -0.0139(13) -0.0012(12)
C54 0.0224(14) 0.0196(13) 0.0237(14) -0.0017(11) -0.0056(11) -0.0042(10)
C55 0.0129(13) 0.0240(13) 0.0201(13) -0.0038(10) -0.0067(10) 0.0001(10)
C56 0.0156(14) 0.0264(13) 0.0243(14) -0.0077(11) -0.0058(11) -0.0012(10)
C57 0.0148(14) 0.0430(17) 0.0198(14) -0.0102(12) -0.0047(11) 0.0043(12)
C58 0.0189(15) 0.0411(16) 0.0195(14) 0.0027(12) -0.0045(11) 0.0038(12)
C59 0.0233(15) 0.0268(14) 0.0272(15) 0.0021(12) -0.0057(12) 0.0037(11)
C60 0.0221(14) 0.0214(13) 0.0225(14) -0.0030(11) -0.0088(11) 0.0026(11)
C61 0.0126(13) 0.0216(13) 0.0257(14) -0.0065(11) -0.0017(11) -0.0022(10)
C62 0.0180(14) 0.0324(15) 0.0275(15) -0.0097(12) -0.0053(12) -0.0023(11)
C63 0.0206(15) 0.0393(17) 0.0402(17) -0.0198(14) -0.0017(13) -0.0084(13)
C64 0.0237(16) 0.0256(15) 0.064(2) -0.0179(15) 0.0056(15) -0.0104(12)
C65 0.0298(17) 0.0175(13) 0.062(2) 0.0001(14) -0.0060(15) -0.0032(12)
C66 0.0204(15) 0.0240(14) 0.0395(16) -0.0022(12) -0.0091(13) -0.0027(11)
C67 0.0171(13) 0.0134(11) 0.0232(13) -0.0013(10) -0.0074(11) -0.0036(10)
C68 0.0225(15) 0.0350(15) 0.0270(15) -0.0084(12) -0.0092(12) -0.0017(12)
C69 0.0325(18) 0.0479(18) 0.0292(16) -0.0066(13) -0.0188(14) -0.0032(14)
C70 0.0241(16) 0.0461(18) 0.0382(18) 0.0055(14) -0.0147(14) -0.0073(13)
C71 0.0171(15) 0.0565(19) 0.0326(17) 0.0095(14) -0.0066(13) -0.0042(13)
C72 0.0195(15) 0.0364(15) 0.0209(14) 0.0037(11) -0.0064(12) -0.0009(11)
N1 0.0181(11) 0.0190(10) 0.0209(11) -0.0033(9) 0.0002(9) -0.0004(8)
N2 0.0206(12) 0.0169(10) 0.0204(11) -0.0031(8) -0.0025(9) -0.0015(8)
N3 0.0223(14) 0.0354(14) 0.0352(14) -0.0092(11) -0.0048(11) -0.0068(11)
N4 0.0214(12) 0.0233(11) 0.0188(11) -0.0018(9) -0.0048(9) -0.0015(9)
N5 0.0497(17) 0.0193(12) 0.0225(12) -0.0016(10) -0.0071(12) -0.0023(11)
N6 0.0386(14) 0.0198(11) 0.0215(12) -0.0011(10) -0.0078(11) 0.0020(10)
N7 0.0243(13) 0.0160(10) 0.0246(12) -0.0008(9) -0.0032(10) -0.0034(9)
N8 0.0279(14) 0.0244(12) 0.0242(13) -0.0014(10) -0.0084(11) -0.0064(10)
O1 0.0189(10) 0.0241(9) 0.0294(10) -0.0009(8) -0.0082(8) -0.0054(7)
O2 0.0339(12) 0.0302(11) 0.0536(13) -0.0120(10) -0.0120(10) 0.0039(9)
O4 0.0244(10) 0.0190(9) 0.0181(9) -0.0033(7) 0.0008(8) -0.0051(7)
O5 0.0442(12) 0.0213(9) 0.0241(10) -0.0076(8) -0.0022(9) -0.0003(8)
O6 0.0303(11) 0.0267(10) 0.0278(10) 0.0010(8) 0.0007(8) -0.0127(8)
O7 0.0330(11) 0.0172(9) 0.0216(9) -0.0004(7) -0.0108(8) -0.0039(8)
O8 0.0625(15) 0.0244(10) 0.0316(11) -0.0020(9) -0.0091(10) -0.0147(10)
O10 0.0282(10) 0.0146(8) 0.0200(9) -0.0009(7) -0.0085(8) -0.0013(7)
O11 0.0353(11) 0.0201(9) 0.0303(10) -0.0053(8) -0.0095(9) -0.0053(8)
O13 0.0184(10) 0.0212(9) 0.0237(9) -0.0047(7) -0.0055(8) -0.0001(7)
O14 0.0256(10) 0.0309(10) 0.0252(10) -0.0019(8) -0.0096(8) -0.0014(8)
O15 0.0331(11) 0.0411(11) 0.0227(10) -0.0124(9) -0.0015(9) 0.0017(9)
O16 0.0244(10) 0.0233(9) 0.0169(9) -0.0006(7) -0.0091(8) -0.0078(7)
O17 0.0343(11) 0.0408(11) 0.0190(10) -0.0010(8) -0.0089(9) -0.0111(9)
O3A 0.016(5) 0.051(3) 0.095(12) -0.041(6) -0.010(5) -0.004(4)
O9A 0.071(6) 0.029(5) 0.027(6) 0.014(4) -0.017(6) -0.001(6)
O12A 0.081(6) 0.025(3) 0.024(3) 0.005(3) -0.021(4) 0.003(5)
O18A 0.024(3) 0.059(9) 0.030(3) -0.001(7) -0.006(3) -0.016(4)
O3B 0.026(6) 0.059(3) 0.092(11) -0.044(6) -0.018(6) -0.001(5)
O9B 0.058(5) 0.026(5) 0.024(6) 0.008(4) -0.019(6) 0.001(5)
O12B 0.087(6) 0.025(3) 0.022(3) 0.007(3) -0.021(4) -0.005(5)
O18B 0.024(3) 0.045(8) 0.032(3) 0.004(6) -0.002(3) -0.015(4)
P1 0.0155(3) 0.0181(3) 0.0195(3) -0.0035(3) -0.0070(3) -0.0002(3)
P2 0.0178(4) 0.0163(3) 0.0175(3) -0.0017(3) -0.0045(3) -0.0019(3)
P3 0.0153(3) 0.0177(3) 0.0187(3) -0.0029(3) -0.0038(3) -0.0029(3)
P4 0.0164(3) 0.0174(3) 0.0192(3) -0.0023(3) -0.0027(3) -0.0022(3)
Si1 0.0225(6) 0.0158(5) 0.0186(5) -0.0016(4) -0.0063(4) -0.0051(4)
Si2 0.0226(6) 0.0149(5) 0.0161(5) -0.0011(4) -0.0060(4) -0.0028(4)

loop_
_atom_type_symbol
_atom_type_description
_atom_type_scat_dispersion_real
_atom_type_scat_dispersion_imag
_atom_type_scat_source
C C 0.0033 0.0016 'International Tables Vol C Tables 4.2.6.8 and 6.1.1.4'
H H 0.0000 0.0000 'International Tables Vol C Tables 4.2.6.8 and 6.1.1.4'
N N 0.0061 0.0033 'International Tables Vol C Tables 4.2.6.8 and 6.1.1.4'
O O 0.0106 0.0060 'International Tables Vol C Tables 4.2.6.8 and 6.1.1.4'
Si Si 0.0817 0.0704 'International Tables Vol C Tables 4.2.6.8 and 6.1.1.4'
P P 0.1023 0.0942 'International Tables Vol C Tables 4.2.6.8 and 6.1.1.4'

loop_
_geom_angle_atom_site_label_1
_geom_angle_atom_site_label_2
_geom_angle_atom_site_label_3
_geom_angle
_geom_angle_site_symmetry_1
_geom_angle_site_symmetry_3
C2 C1 C6 119.8(2) . .
C2 C1 P4 120.83(18) . .
C6 C1 P4 119.17(18) . .
C1 C2 C3 120.1(2) . .
C1 C2 H2 119.9 . .
C3 C2 H2 119.9 . .
C4 C3 C2 119.5(2) . .
C4 C3 H3 120.2 . .
C2 C3 H3 120.2 . .
C5 C4 C3 120.4(2) . .
C5 C4 H4 119.8 . .
C3 C4 H4 119.8 . .
C4 C5 C6 120.8(2) . .
C4 C5 H5 119.6 . .
C6 C5 H5 119.6 . .
C5 C6 C1 119.3(2) . .
C5 C6 H6 120.4 . .
C1 C6 H6 120.4 . .
C12 C7 C8 120.0(2) . .
C12 C7 P4 120.20(18) . .
C8 C7 P4 119.31(19) . .
C9 C8 C7 119.5(2) . .
C9 C8 H8 120.2 . .
C7 C8 H8 120.2 . .
C10 C9 C8 120.1(3) . .
C10 C9 H9 120.0 . .
C8 C9 H9 120.0 . .
C9 C10 C11 120.9(2) . .
C9 C10 H10 119.6 . .
C11 C10 H10 119.6 . .
C10 C11 C12 119.6(3) . .
C10 C11 H11 120.2 . .
C12 C11 H11 120.2 . .
C11 C12 C7 119.9(2) . .
C11 C12 H12 120.0 . .
C7 C12 H12 120.0 . .
C14 C13 C18 119.3(2) . .
C14 C13 P4 123.1(2) . .
C18 C13 P4 117.51(19) . .
C13 C14 C15 119.9(3) . .
C13 C14 H14 120.1 . .
C15 C14 H14 120.1 . .
C16 C15 C14 120.4(3) . .
C16 C15 H15 119.8 . .
C14 C15 H15 119.8 . .
C15 C16 C17 120.2(3) . .
C15 C16 H16 119.9 . .
C17 C16 H16 119.9 . .
C16 C17 C18 120.1(3) . .
C16 C17 H17 120.0 . .
C18 C17 H17 120.0 . .
C17 C18 C13 120.2(3) . .
C17 C18 H18 119.9 . .
C13 C18 H18 119.9 . .
C24 C19 C20 119.2(2) . .
C24 C19 P3 122.82(17) . .
C20 C19 P3 117.97(17) . .
C21 C20 C19 119.8(2) . .
C21 C20 H20 120.1 . .
C19 C20 H20 120.1 . .
C20 C21 C22 120.3(2) . .
C20 C21 H21 119.8 . .
C22 C21 H21 119.8 . .
C23 C22 C21 119.7(2) . .
C23 C22 H22 120.1 . .
C21 C22 H22 120.1 . .
C22 C23 C24 120.3(2) . .
C22 C23 H23 119.8 . .
C24 C23 H23 119.8 . .
C23 C24 C19 120.5(2) . .
C23 C24 H24 119.7 . .
C19 C24 H24 119.7 . .
C30 C25 C26 119.2(2) . .
C30 C25 P3 122.45(18) . .
C26 C25 P3 118.37(18) . .
C27 C26 C25 120.4(2) . .
C27 C26 H26 119.8 . .
C25 C26 H26 119.8 . .
C26 C27 C28 119.9(2) . .
C26 C27 H27 120.0 . .
C28 C27 H27 120.0 . .
C29 C28 C27 120.4(2) . .
C29 C28 H28 119.8 . .
C27 C28 H28 119.8 . .
C28 C29 C30 119.7(2) . .
C28 C29 H29 120.1 . .
C30 C29 H29 120.1 . .
C29 C30 C25 120.4(2) . .
C29 C30 H30 119.8 . .
C25 C30 H30 119.8 . .
C32 C31 C36 119.5(2) . .
C32 C31 P3 120.20(18) . .
C36 C31 P3 120.24(17) . .
C33 C32 C31 120.3(2) . .
C33 C32 H32 119.9 . .
C31 C32 H32 119.9 . .
C34 C33 C32 119.9(2) . .
C34 C33 H33 120.1 . .
C32 C33 H33 120.1 . .
C33 C34 C35 120.8(2) . .
C33 C34 H34 119.6 . .
C35 C34 H34 119.6 . .
C36 C35 C34 119.2(2) . .
C36 C35 H35 120.4 . .
C34 C35 H35 120.4 . .
C35 C36 C31 120.2(2) . .
C35 C36 H36 119.9 . .
C31 C36 H36 119.9 . .
C42 C37 C38 119.7(2) . .
C42 C37 P2 119.32(18) . .
C38 C37 P2 120.93(19) . .
C39 C38 C37 119.9(2) . .
C39 C38 H38 120.1 . .
C37 C38 H38 120.1 . .
C40 C39 C38 119.9(2) . .
C40 C39 H39 120.0 . .
C38 C39 H39 120.0 . .
C41 C40 C39 120.4(2) . .
C41 C40 H40 119.8 . .
C39 C40 H40 119.8 . .
C40 C41 C42 120.2(3) . .
C40 C41 H41 119.9 . .
C42 C41 H41 119.9 . .
C41 C42 C37 119.8(2) . .
C41 C42 H42 120.1 . .
C37 C42 H42 120.1 . .
C44 C43 C48 119.7(2) . .
C44 C43 P2 119.47(18) . .
C48 C43 P2 120.45(18) . .
C45 C44 C43 119.6(2) . .
C45 C44 H44 120.2 . .
C43 C44 H44 120.2 . .
C44 C45 C46 120.6(2) . .
C44 C45 H45 119.7 . .
C46 C45 H45 119.7 . .
C47 C46 C45 120.0(2) . .
C47 C46 H46 120.0 . .
C45 C46 H46 120.0 . .
C48 C47 C46 120.3(2) . .
C48 C47 H47 119.9 . .
C46 C47 H47 119.9 . .
C47 C48 C43 119.8(2) . .
C47 C48 H48 120.1 . .
C43 C48 H48 120.1 . .
C50 C49 C54 119.6(2) . .
C50 C49 P2 122.39(18) . .
C54 C49 P2 117.81(19) . .
C49 C50 C51 120.1(2) . .
C49 C50 H50 119.9 . .
C51 C50 H50 119.9 . .
C52 C51 C50 119.8(3) . .
C52 C51 H51 120.1 . .
C50 C51 H51 120.1 . .
C51 C52 C53 120.5(2) . .
C51 C52 H52 119.8 . .
C53 C52 H52 119.8 . .
C52 C53 C54 120.2(2) . .
C52 C53 H53 119.9 . .
C54 C53 H53 119.9 . .
C53 C54 C49 119.8(2) . .
C53 C54 H54 120.1 . .
C49 C54 H54 120.1 . .
C56 C55 C60 119.2(2) . .
C56 C55 P1 123.13(18) . .
C60 C55 P1 117.30(17) . .
C57 C56 C55 120.0(2) . .
C57 C56 H56 120.0 . .
C55 C56 H56 120.0 . .
C58 C57 C56 120.4(2) . .
C58 C57 H57 119.8 . .
C56 C57 H57 119.8 . .
C57 C58 C59 120.4(2) . .
C57 C58 H58 119.8 . .
C59 C58 H58 119.8 . .
C58 C59 C60 119.8(2) . .
C58 C59 H59 120.1 . .
C60 C59 H59 120.1 . .
C59 C60 C55 120.2(2) . .
C59 C60 H60 119.9 . .
C55 C60 H60 119.9 . .
C66 C61 C62 119.1(2) . .
C66 C61 P1 121.39(18) . .
C62 C61 P1 119.36(19) . .
C63 C62 C61 119.9(2) . .
C63 C62 H62 120.1 . .
C61 C62 H62 120.1 . .
C64 C63 C62 120.9(3) . .
C64 C63 H63 119.6 . .
C62 C63 H63 119.6 . .
C63 C64 C65 119.6(3) . .
C63 C64 H64 120.2 . .
C65 C64 H64 120.2 . .
C66 C65 C64 120.3(3) . .
C66 C65 H65 119.8 . .
C64 C65 H65 119.8 . .
C65 C66 C61 120.2(2) . .
C65 C66 H66 119.9 . .
C61 C66 H66 119.9 . .
C72 C67 C68 119.1(2) . .
C72 C67 P1 120.89(18) . .
C68 C67 P1 120.03(19) . .
C69 C68 C67 120.2(2) . .
C69 C68 H68 119.9 . .
C67 C68 H68 119.9 . .
C68 C69 C70 119.9(3) . .
C68 C69 H69 120.0 . .
C70 C69 H69 120.0 . .
C71 C70 C69 120.4(2) . .
C71 C70 H70 119.8 . .
C69 C70 H70 119.8 . .
C72 C71 C70 119.6(3) . .
C72 C71 H71 120.2 . .
C70 C71 H71 120.2 . .
C71 C72 C67 120.7(2) . .
C71 C72 H72 119.6 . .
C67 C72 H72 119.6 . .
P4 N1 P3 137.95(13) . .
P2 N2 P1 141.75(13) . .
O2 N3 O3A 122.3(13) . .
O2 N3 O3B 128.0(15) . .
O2 N3 O1 120.0(2) . .
O3A N3 O1 116.0(14) . .
O3B N3 O1 111.4(14) . .
O6 N4 O5 125.6(2) . .
O6 N4 O4 120.78(19) . .
O5 N4 O4 113.6(2) . .
O8 N5 O9A 121.7(14) . .
O8 N5 O9B 130.3(14) . .
O8 N5 O7 119.5(2) . .
O9A N5 O7 117.8(15) . .
O9B N5 O7 109.9(14) . .
O11 N6 O12B 122.3(8) . .
O11 N6 O12A 127.3(8) . .
O11 N6 O10 121.27(19) . .
O12B N6 O10 115.0(8) . .
O12A N6 O10 109.7(8) . .
O14 N7 O15 125.3(2) . .
O14 N7 O13 120.52(19) . .
O15 N7 O13 114.15(19) . .
O17 N8 O18A 123.8(16) . .
O17 N8 O18B 125.9(17) . .
O17 N8 O16 120.0(2) . .
O18A N8 O16 115.9(17) . .
O18B N8 O16 112.9(17) . .
N3 O1 Si1 125.55(14) . .
N4 O4 Si1 128.12(14) . .
N5 O7 Si1 130.59(14) . .
N6 O10 Si2 127.88(14) . .
N7 O13 Si2 127.22(14) . .
N8 O16 Si2 130.56(14) . .
N2 P1 C67 110.87(10) . .
N2 P1 C61 114.87(11) . .
C67 P1 C61 107.58(10) . .
N2 P1 C55 109.39(10) . .
C67 P1 C55 104.65(11) . .
C61 P1 C55 108.96(11) . .
N2 P2 C43 114.23(10) . .
N2 P2 C37 107.96(11) . .
C43 P2 C37 106.95(11) . .
N2 P2 C49 110.35(11) . .
C43 P2 C49 109.39(11) . .
C37 P2 C49 107.71(10) . .
N1 P3 C25 115.58(11) . .
N1 P3 C31 111.69(10) . .
C25 P3 C31 106.92(10) . .
N1 P3 C19 107.07(10) . .
C25 P3 C19 107.43(11) . .
C31 P3 C19 107.84(11) . .
N1 P4 C1 109.47(11) . .
N1 P4 C13 107.97(11) . .
C1 P4 C13 107.49(10) . .
N1 P4 C7 113.92(10) . .
C1 P4 C7 108.66(11) . .
C13 P4 C7 109.15(11) . .
O7 Si1 O7 180.0 . 2_566
O7 Si1 O1 89.22(7) . 2_566
O7 Si1 O1 90.78(7) 2_566 2_566
O7 Si1 O1 90.78(7) . .
O7 Si1 O1 89.22(7) 2_566 .
O1 Si1 O1 180.0 2_566 .
O7 Si1 O4 88.19(7) . .
O7 Si1 O4 91.81(7) 2_566 .
O1 Si1 O4 83.87(7) 2_566 .
O1 Si1 O4 96.13(7) . .
O7 Si1 O4 91.81(7) . 2_566
O7 Si1 O4 88.19(7) 2_566 2_566
O1 Si1 O4 96.13(7) 2_566 2_566
O1 Si1 O4 83.87(7) . 2_566
O4 Si1 O4 180.0 . 2_566
O10 Si2 O10 180.00(9) . 2_675
O10 Si2 O16 92.48(7) . 2_675
O10 Si2 O16 87.52(7) 2_675 2_675
O10 Si2 O16 87.52(7) . .
O10 Si2 O16 92.48(7) 2_675 .
O16 Si2 O16 180.0 2_675 .
O10 Si2 O13 82.27(7) . .
O10 Si2 O13 97.73(7) 2_675 .
O16 Si2 O13 90.86(7) 2_675 .
O16 Si2 O13 89.14(7) . .
O10 Si2 O13 97.73(7) . 2_675
O10 Si2 O13 82.27(7) 2_675 2_675
O16 Si2 O13 89.14(7) 2_675 2_675
O16 Si2 O13 90.86(7) . 2_675
O13 Si2 O13 180.0 . 2_675

loop_
_geom_bond_atom_site_label_1
_geom_bond_atom_site_label_2
_geom_bond_distance
_geom_bond_site_symmetry_2
C1 C2 1.390(3) .
C1 C6 1.403(3) .
C1 P4 1.793(2) .
C2 C3 1.393(3) .
C2 H2 0.9500 .
C3 C4 1.387(3) .
C3 H3 0.9500 .
C4 C5 1.375(3) .
C4 H4 0.9500 .
C5 C6 1.384(3) .
C5 H5 0.9500 .
C6 H6 0.9500 .
C7 C12 1.392(3) .
C7 C8 1.397(3) .
C7 P4 1.801(2) .
C8 C9 1.385(3) .
C8 H8 0.9500 .
C9 C10 1.377(4) .
C9 H9 0.9500 .
C10 C11 1.384(4) .
C10 H10 0.9500 .
C11 C12 1.386(3) .
C11 H11 0.9500 .
C12 H12 0.9500 .
C13 C14 1.383(3) .
C13 C18 1.397(3) .
C13 P4 1.797(2) .
C14 C15 1.387(4) .
C14 H14 0.9500 .
C15 C16 1.374(4) .
C15 H15 0.9500 .
C16 C17 1.376(4) .
C16 H16 0.9500 .
C17 C18 1.381(3) .
C17 H17 0.9500 .
C18 H18 0.9500 .
C19 C24 1.391(3) .
C19 C20 1.395(3) .
C19 P3 1.804(2) .
C20 C21 1.386(3) .
C20 H20 0.9500 .
C21 C22 1.389(3) .
C21 H21 0.9500 .
C22 C23 1.378(3) .
C22 H22 0.9500 .
C23 C24 1.379(3) .
C23 H23 0.9500 .
C24 H24 0.9500 .
C25 C30 1.391(3) .
C25 C26 1.393(3) .
C25 P3 1.796(2) .
C26 C27 1.382(3) .
C26 H26 0.9500 .
C27 C28 1.385(4) .
C27 H27 0.9500 .
C28 C29 1.382(4) .
C28 H28 0.9500 .
C29 C30 1.388(3) .
C29 H29 0.9500 .
C30 H30 0.9500 .
C31 C32 1.391(3) .
C31 C36 1.399(3) .
C31 P3 1.798(2) .
C32 C33 1.379(3) .
C32 H32 0.9500 .
C33 C34 1.378(3) .
C33 H33 0.9500 .
C34 C35 1.396(3) .
C34 H34 0.9500 .
C35 C36 1.381(3) .
C35 H35 0.9500 .
C36 H36 0.9500 .
C37 C42 1.389(3) .
C37 C38 1.399(3) .
C37 P2 1.797(2) .
C38 C39 1.387(3) .
C38 H38 0.9500 .
C39 C40 1.382(3) .
C39 H39 0.9500 .
C40 C41 1.381(4) .
C40 H40 0.9500 .
C41 C42 1.386(3) .
C41 H41 0.9500 .
C42 H42 0.9500 .
C43 C44 1.398(3) .
C43 C48 1.401(3) .
C43 P2 1.791(2) .
C44 C45 1.381(3) .
C44 H44 0.9500 .
C45 C46 1.385(3) .
C45 H45 0.9500 .
C46 C47 1.384(3) .
C46 H46 0.9500 .
C47 C48 1.382(3) .
C47 H47 0.9500 .
C48 H48 0.9500 .
C49 C50 1.390(3) .
C49 C54 1.400(3) .
C49 P2 1.800(2) .
C50 C51 1.393(3) .
C50 H50 0.9500 .
C51 C52 1.383(4) .
C51 H51 0.9500 .
C52 C53 1.383(4) .
C52 H52 0.9500 .
C53 C54 1.386(3) .
C53 H53 0.9500 .
C54 H54 0.9500 .
C55 C56 1.396(3) .
C55 C60 1.400(3) .
C55 P1 1.801(2) .
C56 C57 1.386(3) .
C56 H56 0.9500 .
C57 C58 1.380(3) .
C57 H57 0.9500 .
C58 C59 1.385(3) .
C58 H58 0.9500 .
C59 C60 1.388(3) .
C59 H59 0.9500 .
C60 H60 0.9500 .
C61 C66 1.390(3) .
C61 C62 1.398(3) .
C61 P1 1.796(2) .
C62 C63 1.380(3) .
C62 H62 0.9500 .
C63 C64 1.373(4) .
C63 H63 0.9500 .
C64 C65 1.387(4) .
C64 H64 0.9500 .
C65 C66 1.383(3) .
C65 H65 0.9500 .
C66 H66 0.9500 .
C67 C72 1.390(3) .
C67 C68 1.393(3) .
C67 P1 1.796(2) .
C68 C69 1.380(3) .
C68 H68 0.9500 .
C69 C70 1.383(4) .
C69 H69 0.9500 .
C70 C71 1.382(4) .
C70 H70 0.9500 .
C71 C72 1.378(3) .
C71 H71 0.9500 .
C72 H72 0.9500 .
N1 P4 1.581(2) .
N1 P3 1.5818(19) .
N2 P2 1.576(2) .
N2 P1 1.5787(19) .
N3 O2 1.213(2) .
N3 O3A 1.221(4) .
N3 O3B 1.221(4) .
N3 O1 1.345(2) .
N4 O6 1.210(2) .
N4 O5 1.216(2) .
N4 O4 1.352(2) .
N5 O8 1.207(3) .
N5 O9A 1.224(4) .
N5 O9B 1.224(4) .
N5 O7 1.347(2) .
N6 O11 1.204(2) .
N6 O12B 1.235(3) .
N6 O12A 1.235(4) .
N6 O10 1.346(2) .
N7 O14 1.222(2) .
N7 O15 1.223(2) .
N7 O13 1.342(2) .
N8 O17 1.212(2) .
N8 O18A 1.223(4) .
N8 O18B 1.223(4) .
N8 O16 1.351(2) .
O1 Si1 1.7875(16) .
O4 Si1 1.7936(14) .
O7 Si1 1.7689(15) .
O10 Si2 1.7773(15) .
O13 Si2 1.8053(15) .
O16 Si2 1.7785(16) .
Si1 O7 1.7689(15) 2_566
Si1 O1 1.7875(16) 2_566
Si1 O4 1.7937(14) 2_566
Si2 O10 1.7774(15) 2_675
Si2 O16 1.7785(16) 2_675
Si2 O13 1.8053(15) 2_675
